data_7056220
loop_
_publ_author_name
'Wang, Hui-Sheng'
'Yang, Feng-Jun'
'Long, Qiao-Qiao'
'Huang, Zhi-Yong'
'Chen, Wei'
'Pan, Zhiquan'

_publ_section_title
;
 Syntheses, Crystal Structures, and Magnetic Properties of a Family of
 Heterometallic Octanuclear [Cu6Ln2] (Ln = Dy(III), Tb(III), Ho(III),
 Er(III), and Gd(III)) Complexes
;
_journal_name_full 'New J. Chem.'
_journal_paper_doi 10.1039/C7NJ00459A
_journal_year 2017
_chemical_formula_sum 'C45 H48 Cl6 Cu6 N8 O12 Tb2'
_chemical_formula_weight 1804.69
_space_group_crystal_system trigonal
_space_group_IT_number 167
_space_group_name_Hall '-R 3 2"c'
_space_group_name_H-M_alt 'R -3 c :H'
_symmetry_space_group_name_Hall '-R 3 2"c'
_symmetry_space_group_name_H-M 'R -3 c :H'
_atom_sites_solution_hydrogens geom
_audit_creation_method SHELXL-2014/7
_audit_update_record
;
2017-05-05 deposited with the CCDC.
2017-05-23 downloaded from the CCDC.
;
_cell_angle_alpha 90
_cell_angle_beta 90
_cell_angle_gamma 120
_cell_formula_units_Z 6
_cell_length_a 15.8523(6)
_cell_length_b 15.8523(6)
_cell_length_c 44.490(7)
_cell_measurement_reflns_used 1640
_cell_measurement_temperature 293(2)
_cell_measurement_theta_max 25.1980
_cell_measurement_theta_min 3.7631
_cell_volume 9682.3(16)
_computing_cell_refinement 'Bruker SMART'
_computing_data_collection 'Bruker SMART'
_computing_data_reduction 'Bruker SAINT'
_computing_molecular_graphics 'Bruker SHELXTL'
_computing_publication_material 'Bruker SHELXTL'
_computing_structure_refinement 'SHELXL-2014/7 (Sheldrick, 2014)'
_computing_structure_solution 'SHELXS-97 (Sheldrick, 1990)'
_diffrn_ambient_temperature 293(2)
_diffrn_measured_fraction_theta_full 0.978
_diffrn_measured_fraction_theta_max 0.978
_diffrn_measurement_device_type 'PHOTON100 CMOS detector'
_diffrn_measurement_method 'omega scan'
_diffrn_radiation_type MoK\a
_diffrn_radiation_wavelength 0.71073
_diffrn_reflns_av_R_equivalents 0.0958
_diffrn_reflns_av_unetI/netI 0.0979
_diffrn_reflns_Laue_measured_fraction_full 0.978
_diffrn_reflns_Laue_measured_fraction_max 0.978
_diffrn_reflns_limit_h_max 18
_diffrn_reflns_limit_h_min -12
_diffrn_reflns_limit_k_max 17
_diffrn_reflns_limit_k_min -18
_diffrn_reflns_limit_l_max 52
_diffrn_reflns_limit_l_min -50
_diffrn_reflns_number 8945
_diffrn_reflns_point_group_measured_fraction_full 0.978
_diffrn_reflns_point_group_measured_fraction_max 0.978
_diffrn_reflns_theta_full 24.997
_diffrn_reflns_theta_max 24.997
_diffrn_reflns_theta_min 3.106
_exptl_absorpt_coefficient_mu 4.402
_exptl_absorpt_correction_T_max 0.7452
_exptl_absorpt_correction_T_min 0.5156
_exptl_absorpt_correction_type multi-scan
_exptl_absorpt_process_details 'SADABS (Bruker, 2012)'
_exptl_crystal_colour blue
_exptl_crystal_density_diffrn 1.857
_exptl_crystal_description block
_exptl_crystal_F_000 5256
_exptl_crystal_size_max 0.08
_exptl_crystal_size_mid 0.07
_exptl_crystal_size_min 0.06
_refine_diff_density_max 2.819
_refine_diff_density_min -1.479
_refine_diff_density_rms 0.265
_refine_ls_extinction_coef 0.00051(17)
_refine_ls_extinction_expression Fc^*^=kFc[1+0.001xFc^2^\l^3^/sin(2\q)]^-1/4^
_refine_ls_extinction_method 'SHELXL-2014/7 (Sheldrick 2014'
_refine_ls_goodness_of_fit_ref 1.181
_refine_ls_hydrogen_treatment constr
_refine_ls_matrix_type full
_refine_ls_number_parameters 121
_refine_ls_number_reflns 1861
_refine_ls_number_restraints 144
_refine_ls_restrained_S_all 1.154
_refine_ls_R_factor_all 0.1799
_refine_ls_R_factor_gt 0.1166
_refine_ls_shift/su_max 0.000
_refine_ls_shift/su_mean 0.000
_refine_ls_structure_factor_coef Fsqd
_refine_ls_weighting_details 'w=1/[\s^2^(Fo^2^)+(0.2000P)^2^] where P=(Fo^2^+2Fc^2^)/3'
_refine_ls_weighting_scheme calc
_refine_ls_wR_factor_gt 0.3294
_refine_ls_wR_factor_ref 0.3585
_reflns_Friedel_coverage 0.000
_reflns_number_gt 981
_reflns_number_total 1861
_reflns_threshold_expression 'I > 2\s(I)'
_cod_data_source_file c7nj00459a2.cif
_cod_data_source_block 2
_cod_original_cell_volume 9682.3(17)
_cod_database_code 7056220
_shelx_shelxl_version_number 2014/7
_shelx_space_group_comment
;
The symmetry employed for this shelxl refinement is uniquely defined
by the following loop, which should always be used as a source of
symmetry information in preference to the above space-group names.
They are only intended as comments.
;

loop_
_space_group_symop_operation_xyz
'x, y, z'
'-y, x-y, z'
'-x+y, -x, z'
'y, x, -z+1/2'
'-x, -x+y, -z+1/2'
'x-y, -y, -z+1/2'
'x+2/3, y+1/3, z+1/3'
'-y+2/3, x-y+1/3, z+1/3'
'-x+y+2/3, -x+1/3, z+1/3'
'y+2/3, x+1/3, -z+5/6'
'-x+2/3, -x+y+1/3, -z+5/6'
'x-y+2/3, -y+1/3, -z+5/6'
'x+1/3, y+2/3, z+2/3'
'-y+1/3, x-y+2/3, z+2/3'
'-x+y+1/3, -x+2/3, z+2/3'
'y+1/3, x+2/3, -z+7/6'
'-x+1/3, -x+y+2/3, -z+7/6'
'x-y+1/3, -y+2/3, -z+7/6'
'-x, -y, -z'
'y, -x+y, -z'
'x-y, x, -z'
'-y, -x, z-1/2'
'x, x-y, z-1/2'
'-x+y, y, z-1/2'
'-x+2/3, -y+1/3, -z+1/3'
'y+2/3, -x+y+1/3, -z+1/3'
'x-y+2/3, x+1/3, -z+1/3'
'-y+2/3, -x+1/3, z-1/6'
'x+2/3, x-y+1/3, z-1/6'
'-x+y+2/3, y+1/3, z-1/6'
'-x+1/3, -y+2/3, -z+2/3'
'y+1/3, -x+y+2/3, -z+2/3'
'x-y+1/3, x+2/3, -z+2/3'
'-y+1/3, -x+2/3, z+1/6'
'x+1/3, x-y+2/3, z+1/6'
'-x+y+1/3, y+2/3, z+1/6'

loop_
_atom_site_label
_atom_site_type_symbol
_atom_site_fract_x
_atom_site_fract_y
_atom_site_fract_z
_atom_site_U_iso_or_equiv
_atom_site_adp_type
_atom_site_occupancy
_atom_site_site_symmetry_order
_atom_site_calc_flag
_atom_site_refinement_flags_posn
_atom_site_refinement_flags_adp
_atom_site_refinement_flags_occupancy
C1 C 0.777(2) 0.383(2) 0.1992(6) 0.099(7) Uani 1 1 d . U .
H1A H 0.8071 0.4518 0.1939 0.119 Uiso 1 1 calc R U .
H1B H 0.7845 0.3794 0.2207 0.119 Uiso 1 1 calc R U .
C2 C 0.8247(17) 0.341(2) 0.1837(5) 0.086(6) Uani 1 1 d . U .
H2B H 0.8946 0.3829 0.1853 0.103 Uiso 1 1 calc R U .
H2A H 0.8076 0.2786 0.1928 0.103 Uiso 1 1 calc R U .
C3 C 0.900(4) 0.172(5) 0.0759(11) 0.23(3) Uani 1 1 d . U .
H3 H 0.9535 0.1891 0.0884 0.281 Uiso 1 1 calc R U .
C4 C 0.901(3) 0.136(3) 0.0522(9) 0.155(14) Uani 1 1 d . U .
H4 H 0.9572 0.1363 0.0455 0.186 Uiso 1 1 calc R U .
C5 C 0.818(4) 0.093(4) 0.0357(9) 0.183(17) Uani 1 1 d . U .
H5 H 0.8112 0.0565 0.0187 0.220 Uiso 1 1 calc R U .
C6 C 0.748(3) 0.107(3) 0.0444(6) 0.129(10) Uani 1 1 d . U .
H6 H 0.6951 0.0832 0.0315 0.155 Uiso 1 1 calc R U .
C7 C 0.7410(19) 0.1522(18) 0.0710(5) 0.083(5) Uani 1 1 d . U .
C8 C 0.6667 0.1673(18) 0.0833 0.070(5) Uani 1 2 d S TU P
Cl1 Cl 0.9655(5) 0.2830(7) 0.14232(18) 0.122(3) Uani 1 1 d . U .
Cu1 Cu 0.8262(2) 0.2573(2) 0.12393(6) 0.0800(12) Uani 1 1 d . U .
N1 N 0.6667 0.3333 0.1918(7) 0.071(6) Uani 1 3 d S TU P
N2 N 0.8309(17) 0.1901(16) 0.0863(5) 0.103(6) Uani 1 1 d . U .
O1 O 0.7974(9) 0.3263(10) 0.1527(3) 0.070(3) Uani 1 1 d . U .
O2 O 0.7057(11) 0.2339(11) 0.1072(3) 0.078(4) Uani 1 1 d . U .
Tb1 Tb 0.6667 0.3333 0.13461(4) 0.0589(8) Uani 1 3 d S TU P

loop_
_atom_site_aniso_label
_atom_site_aniso_U_11
_atom_site_aniso_U_22
_atom_site_aniso_U_33
_atom_site_aniso_U_23
_atom_site_aniso_U_13
_atom_site_aniso_U_12
C1 0.087(10) 0.125(16) 0.083(9) -0.005(10) -0.007(7) 0.051(9)
C2 0.074(11) 0.109(15) 0.071(7) 0.008(7) -0.004(6) 0.043(11)
C3 0.197(19) 0.43(6) 0.18(2) -0.15(3) -0.061(19) 0.24(3)
C4 0.177(18) 0.22(3) 0.130(17) -0.05(2) -0.011(13) 0.14(2)
C5 0.193(19) 0.28(4) 0.147(19) -0.09(3) -0.029(15) 0.17(2)
C6 0.172(17) 0.18(3) 0.083(10) -0.028(14) -0.007(11) 0.121(18)
C7 0.116(10) 0.096(13) 0.064(8) 0.011(8) 0.006(7) 0.072(10)
C8 0.088(10) 0.062(8) 0.069(9) -0.003(3) -0.006(7) 0.044(5)
Cl1 0.076(4) 0.152(7) 0.156(7) -0.030(5) -0.035(4) 0.070(5)
Cu1 0.0686(19) 0.103(2) 0.0827(19) 0.0151(15) 0.0000(14) 0.0539(17)
N1 0.076(8) 0.076(8) 0.061(9) 0.000 0.000 0.038(4)
N2 0.116(10) 0.133(14) 0.092(8) -0.008(9) -0.004(7) 0.087(10)
O1 0.050(6) 0.087(8) 0.070(5) 0.010(5) -0.002(5) 0.032(6)
O2 0.079(7) 0.088(8) 0.081(7) -0.018(6) -0.014(5) 0.052(6)
Tb1 0.0546(9) 0.0546(9) 0.0676(12) 0.000 0.000 0.0273(5)

loop_
_atom_type_symbol
_atom_type_description
_atom_type_scat_dispersion_real
_atom_type_scat_dispersion_imag
_atom_type_scat_source
C C 0.0033 0.0016 'International Tables Vol C Tables 4.2.6.8 and 6.1.1.4'
H H 0.0000 0.0000 'International Tables Vol C Tables 4.2.6.8 and 6.1.1.4'
Cl Cl 0.1484 0.1585 'International Tables Vol C Tables 4.2.6.8 and 6.1.1.4'
Cu Cu 0.3201 1.2651 'International Tables Vol C Tables 4.2.6.8 and 6.1.1.4'
N N 0.0061 0.0033 'International Tables Vol C Tables 4.2.6.8 and 6.1.1.4'
O O 0.0106 0.0060 'International Tables Vol C Tables 4.2.6.8 and 6.1.1.4'
Tb Tb -0.1723 4.1537 'International Tables Vol C Tables 4.2.6.8 and 6.1.1.4'

loop_
_geom_angle_atom_site_label_1
_geom_angle_atom_site_label_2
_geom_angle_atom_site_label_3
_geom_angle
_geom_angle_site_symmetry_1
_geom_angle_site_symmetry_3
C2 C1 N1 113(2) . .
C2 C1 H1A 109.1 . .
N1 C1 H1A 109.1 . .
C2 C1 H1B 109.1 . .
N1 C1 H1B 109.1 . .
H1A C1 H1B 107.8 . .
O1 C2 C1 110.6(19) . .
O1 C2 H2B 109.5 . .
C1 C2 H2B 109.5 . .
O1 C2 H2A 109.5 . .
C1 C2 H2A 109.5 . .
H2B C2 H2A 108.1 . .
C4 C3 N2 127(4) . .
C4 C3 H3 116.3 . .
N2 C3 H3 116.3 . .
C3 C4 C5 118(4) . .
C3 C4 H4 121.2 . .
C5 C4 H4 121.2 . .
C6 C5 C4 117(4) . .
C6 C5 H5 121.3 . .
C4 C5 H5 121.3 . .
C5 C6 C7 129(4) . .
C5 C6 H6 115.4 . .
C7 C6 H6 115.4 . .
N2 C7 C8 119.1(18) . .
N2 C7 C6 107(2) . .
C8 C7 C6 134(2) . .
O2 C8 O2 116(2) 17_654 .
O2 C8 C7 107.0(11) 17_654 .
O2 C8 C7 109.1(12) . .
O2 C8 C7 109.1(12) 17_654 17_654
O2 C8 C7 107.0(11) . 17_654
C7 C8 C7 109(3) . 17_654
O1 Cu1 O2 82.5(6) . .
O1 Cu1 N2 163.9(7) . .
O2 Cu1 N2 82.5(8) . .
O1 Cu1 Cl1 98.8(4) . .
O2 Cu1 Cl1 178.7(5) . .
N2 Cu1 Cl1 96.2(7) . .
O1 Cu1 Tb1 41.0(4) . .
O2 Cu1 Tb1 42.2(4) . .
N2 Cu1 Tb1 123.2(6) . .
Cl1 Cu1 Tb1 139.0(2) . .
C1 N1 C1 115.6(10) . 3_665
C1 N1 C1 115.6(10) . 2_655
C1 N1 C1 115.6(10) 3_665 2_655
C1 N1 Tb1 102.3(15) . .
C1 N1 Tb1 102.3(15) 3_665 .
C1 N1 Tb1 102.3(15) 2_655 .
C3 N2 C7 120(3) . .
C3 N2 Cu1 131(2) . .
C7 N2 Cu1 109.3(15) . .
C2 O1 Cu1 127.4(13) . .
C2 O1 Tb1 123.0(12) . .
Cu1 O1 Tb1 106.1(6) . .
C8 O2 Cu1 117.6(11) . .
C8 O2 Tb1 138.2(11) . .
Cu1 O2 Tb1 104.2(6) . .
O1 Tb1 O1 108.2(3) . 3_665
O1 Tb1 O1 108.2(3) . 2_655
O1 Tb1 O1 108.2(3) 3_665 2_655
O1 Tb1 O2 66.0(5) . .
O1 Tb1 O2 91.6(5) 3_665 .
O1 Tb1 O2 160.1(5) 2_655 .
O1 Tb1 O2 91.6(5) . 2_655
O1 Tb1 O2 160.1(5) 3_665 2_655
O1 Tb1 O2 66.0(5) 2_655 2_655
O2 Tb1 O2 94.6(5) . 2_655
O1 Tb1 O2 160.1(5) . 3_665
O1 Tb1 O2 66.0(5) 3_665 3_665
O1 Tb1 O2 91.6(5) 2_655 3_665
O2 Tb1 O2 94.6(5) . 3_665
O2 Tb1 O2 94.6(5) 2_655 3_665
O1 Tb1 N1 69.3(3) . .
O1 Tb1 N1 69.3(3) 3_665 .
O1 Tb1 N1 69.3(3) 2_655 .
O2 Tb1 N1 121.9(4) . .
O2 Tb1 N1 121.9(4) 2_655 .
O2 Tb1 N1 121.9(4) 3_665 .
O1 Tb1 Cu1 32.9(3) . .
O1 Tb1 Cu1 106.1(4) 3_665 .
O1 Tb1 Cu1 135.6(4) 2_655 .
O2 Tb1 Cu1 33.7(3) . .
O2 Tb1 Cu1 89.3(4) 2_655 .
O2 Tb1 Cu1 128.2(4) 3_665 .
N1 Tb1 Cu1 98.19(5) . .
O1 Tb1 Cu1 135.6(4) . 3_665
O1 Tb1 Cu1 32.9(3) 3_665 3_665
O1 Tb1 Cu1 106.1(4) 2_655 3_665
O2 Tb1 Cu1 89.3(4) . 3_665
O2 Tb1 Cu1 128.2(4) 2_655 3_665
O2 Tb1 Cu1 33.7(3) 3_665 3_665
N1 Tb1 Cu1 98.19(5) . 3_665
Cu1 Tb1 Cu1 118.01(3) . 3_665
O1 Tb1 Cu1 106.1(4) . 2_655
O1 Tb1 Cu1 135.6(4) 3_665 2_655
O1 Tb1 Cu1 32.9(3) 2_655 2_655
O2 Tb1 Cu1 128.2(4) . 2_655
O2 Tb1 Cu1 33.7(3) 2_655 2_655
O2 Tb1 Cu1 89.3(4) 3_665 2_655
N1 Tb1 Cu1 98.19(5) . 2_655
Cu1 Tb1 Cu1 118.01(3) . 2_655
Cu1 Tb1 Cu1 118.01(3) 3_665 2_655

loop_
_geom_bond_atom_site_label_1
_geom_bond_atom_site_label_2
_geom_bond_distance
_geom_bond_site_symmetry_2
C1 C2 1.43(3) .
C1 N1 1.55(3) .
C1 H1A 0.9700 .
C1 H1B 0.9700 .
C2 O1 1.43(2) .
C2 H2B 0.9700 .
C2 H2A 0.9700 .
C3 C4 1.20(4) .
C3 N2 1.35(4) .
C3 H3 0.9300 .
C4 C5 1.37(5) .
C4 H4 0.9300 .
C5 C6 1.28(4) .
C5 H5 0.9300 .
C6 C7 1.42(3) .
C6 H6 0.9300 .
C7 N2 1.41(3) .
C7 C8 1.42(3) .
C8 O2 1.40(2) 17_654
C8 O2 1.40(2) .
C8 C7 1.42(3) 17_654
Cl1 Cu1 2.194(7) .
Cu1 O1 1.883(14) .
Cu1 O2 1.907(14) .
Cu1 N2 2.01(2) .
Cu1 Tb1 3.335(3) .
N1 C1 1.55(3) 3_665
N1 C1 1.55(3) 2_655
N1 Tb1 2.54(3) .
O1 Tb1 2.278(12) .
O2 Tb1 2.309(14) .
Tb1 O1 2.278(12) 3_665
Tb1 O1 2.278(12) 2_655
Tb1 O2 2.309(14) 2_655
Tb1 O2 2.309(14) 3_665
Tb1 Cu1 3.335(3) 3_665
Tb1 Cu1 3.335(3) 2_655
